data_7031973
loop_
_publ_author_name
'Harris, Lisa A.-M.'
'Tam, Eric C. Y.'
'Coles, Martyn P.'
'Fulton, J. Robin'

_publ_section_title
;
 Lead and tin \b-diketiminato amido/anilido complexes: competitive
 nucleophilic reactivity at the \b-diketiminato \g-carbon.
;
_journal_issue 36
_journal_name_full 'Dalton transactions (Cambridge, England : 2003)'
_journal_page_first 13803
_journal_page_last 13814
_journal_paper_doi 10.1039/c4dt01714e
_journal_volume 43
_journal_year 2014
_chemical_compound_source 'synthesis as described'
_chemical_formula_moiety '2(C65 H87 N5 O Sn), C7 H8'
_chemical_formula_sum 'C137 H182 N10 O2 Sn2'
_chemical_formula_weight 2238.35
_chemical_name_systematic
;
 ?
;
_space_group_IT_number 2
_symmetry_cell_setting triclinic
_symmetry_Int_Tables_number 2
_symmetry_space_group_name_Hall '-P 1'
_symmetry_space_group_name_H-M 'P -1'
_atom_sites_solution_hydrogens geom
_atom_sites_solution_primary direct
_atom_sites_solution_secondary difmap
_audit_conform_dict_location ftp://ftp.iucr.org/pub/cif_core.dic
_audit_conform_dict_name cif_core.dic
_audit_conform_dict_version 2.2
_audit_creation_date 2010-04-21T16:52:40-00:00
_audit_creation_method 'WinGX routine CIF_UPDATE'
_cell_angle_alpha 93.961(1)
_cell_angle_beta 99.556(1)
_cell_angle_gamma 103.239(1)
_cell_formula_units_Z 1
_cell_length_a 10.8899(2)
_cell_length_b 11.7384(2)
_cell_length_c 25.2778(3)
_cell_measurement_reflns_used 62128
_cell_measurement_temperature 173(2)
_cell_measurement_theta_max 27.103
_cell_measurement_theta_min 3.395
_cell_measurement_wavelength 0.71073
_cell_volume 3082.37(9)
_computing_cell_refinement 'HKL Scalepack (Otwinowski & Minor 1997)'
_computing_data_collection 'Collect (Nonius BV, 1997-2000)'
_computing_data_reduction 'HKL Denzo and Scalepack (Otwinowski & Minor 1997)'
_computing_molecular_graphics 'Ortep-3 for Windows (Farrugia, 1997)'
_computing_publication_material 'WinGX publication routines (Farrugia, 1999)'
_computing_structure_refinement 'SHELXL-97 (Sheldrick, 1997)'
_computing_structure_solution 'SHELXS-97 (Sheldrick, 1997)'
_diffrn_ambient_temperature 173(2)
_diffrn_detector 'CCD plate'
_diffrn_measured_fraction_theta_full 0.982
_diffrn_measured_fraction_theta_max 0.982
_diffrn_measurement_device '95mm CCD camera on \k-goniostat'
_diffrn_measurement_device_type KappaCCD
_diffrn_measurement_method 'CCD rotation images, thick slices'
_diffrn_orient_matrix_type 'by Nonius Collect from scalepack cell'
_diffrn_orient_matrix_UB_11 0.184057E-1
_diffrn_orient_matrix_UB_12 0.696852E-1
_diffrn_orient_matrix_UB_13 0.277407E-1
_diffrn_orient_matrix_UB_21 0.942523E-1
_diffrn_orient_matrix_UB_22 0.80576E-2
_diffrn_orient_matrix_UB_23 0.24318E-2
_diffrn_orient_matrix_UB_31 0.4754E-3
_diffrn_orient_matrix_UB_32 0.532418E-1
_diffrn_orient_matrix_UB_33 -0.292268E-1
_diffrn_radiation_monochromator graphite
_diffrn_radiation_probe x-ray
_diffrn_radiation_type MoK\a
_diffrn_radiation_wavelength 0.71073
_diffrn_reflns_av_R_equivalents 0.0578
_diffrn_reflns_av_unetI/netI 0.0442
_diffrn_reflns_limit_h_max 13
_diffrn_reflns_limit_h_min -13
_diffrn_reflns_limit_k_max 15
_diffrn_reflns_limit_k_min -14
_diffrn_reflns_limit_l_max 31
_diffrn_reflns_limit_l_min -32
_diffrn_reflns_number 51415
_diffrn_reflns_theta_full 27.09
_diffrn_reflns_theta_max 27.09
_diffrn_reflns_theta_min 3.42
_diffrn_source 'Enraf Nonius FR590'
_exptl_absorpt_coefficient_mu 0.46
_exptl_absorpt_correction_T_max 0.9597
_exptl_absorpt_correction_T_min 0.8604
_exptl_absorpt_correction_type multi-scan
_exptl_absorpt_process_details
;
        [c.f. r.h. blessing, acta cryst. (1995), a51, 33-38]
;
_exptl_crystal_colour Yellow
_exptl_crystal_density_diffrn 1.206
_exptl_crystal_density_method 'not measured'
_exptl_crystal_description Prism
_exptl_crystal_F_000 1190
_exptl_crystal_size_max 0.25
_exptl_crystal_size_mid 0.18
_exptl_crystal_size_min 0.14
_refine_diff_density_max 1.445
_refine_diff_density_min -0.865
_refine_diff_density_rms 0.075
_refine_ls_extinction_method none
_refine_ls_goodness_of_fit_ref 1.052
_refine_ls_hydrogen_treatment mixed
_refine_ls_matrix_type full
_refine_ls_number_parameters 664
_refine_ls_number_reflns 13304
_refine_ls_number_restraints 0
_refine_ls_restrained_S_all 1.052
_refine_ls_R_factor_all 0.0496
_refine_ls_R_factor_gt 0.0396
_refine_ls_shift/su_max 0.002
_refine_ls_shift/su_mean 0
_refine_ls_structure_factor_coef Fsqd
_refine_ls_weighting_details 'calc w=1/[\s^2^(Fo^2^)+(0.0455P)^2^+2.8703P] where P=(Fo^2^+2Fc^2^)/3'
_refine_ls_weighting_scheme calc
_refine_ls_wR_factor_gt 0.0957
_refine_ls_wR_factor_ref 0.1001
_reflns_number_gt 11507
_reflns_number_total 13304
_reflns_threshold_expression >2sigma(I)
_cod_data_source_file c4dt01714e2.cif
_cod_data_source_block (12)-apr410
_cod_depositor_comments 'Adding full bibliography for 7031968--7031975.cif.'
_cod_database_code 7031973

loop_
_symmetry_equiv_pos_as_xyz
'x, y, z'
'-x, -y, -z'

loop_
_atom_site_label
_atom_site_type_symbol
_atom_site_fract_x
_atom_site_fract_y
_atom_site_fract_z
_atom_site_U_iso_or_equiv
_atom_site_adp_type
_atom_site_occupancy
_atom_site_symmetry_multiplicity
_atom_site_calc_flag
_atom_site_refinement_flags
_atom_site_disorder_assembly
_atom_site_disorder_group
Sn Sn 0.386268(16) 0.210686(14) 0.173270(6) 0.01857(6) Uani 1 1 d . . .
O O 0.57494(16) 0.28422(14) 0.21545(6) 0.0222(4) Uani 1 1 d . . .
N1 N 0.4665(2) 0.28868(17) 0.10415(8) 0.0220(4) Uani 1 1 d . . .
N2 N 0.42103(19) 0.04973(17) 0.13445(8) 0.0198(4) Uani 1 1 d . . .
N3 N 0.4800(2) 0.18871(17) 0.27648(8) 0.0222(4) Uani 1 1 d . . .
N4 N 0.79063(19) 0.52917(17) 0.35227(8) 0.0202(4) Uani 1 1 d . . .
N5 N 0.86499(19) 0.33787(19) 0.37638(8) 0.0198(4) Uani 1 1 d . . .
H5N H 0.870(3) 0.408(3) 0.3788(11) 0.026(8) Uiso 1 1 d . . .
C1 C 0.4277(2) 0.2325(2) 0.05500(9) 0.0239(5) Uani 1 1 d . . .
C2 C 0.3751(3) 0.1097(2) 0.04524(9) 0.0257(5) Uani 1 1 d . . .
H2 H 0.3285 0.0809 0.0098 0.031 Uiso 1 1 calc R . .
C3 C 0.3829(2) 0.0253(2) 0.08108(9) 0.0220(5) Uani 1 1 d . . .
C4 C 0.4387(3) 0.2982(2) 0.00609(10) 0.0356(7) Uani 1 1 d . . .
H4A H 0.4165 0.3737 0.0123 0.053 Uiso 1 1 calc R . .
H4B H 0.3798 0.2512 -0.0255 0.053 Uiso 1 1 calc R . .
H4C H 0.527 0.3124 -0.0003 0.053 Uiso 1 1 calc R . .
C5 C 0.3476(3) -0.1016(2) 0.05571(11) 0.0308(6) Uani 1 1 d . . .
H5A H 0.392 -0.1485 0.0792 0.046 Uiso 1 1 calc R . .
H5B H 0.3734 -0.105 0.0204 0.046 Uiso 1 1 calc R . .
H5C H 0.2546 -0.1333 0.0511 0.046 Uiso 1 1 calc R . .
C6 C 0.5340(3) 0.4110(2) 0.11286(9) 0.0242(5) Uani 1 1 d . . .
C7 C 0.6689(3) 0.4407(2) 0.12045(10) 0.0280(6) Uani 1 1 d . . .
C8 C 0.7326(3) 0.5600(2) 0.13134(11) 0.0349(7) Uani 1 1 d . . .
H8 H 0.8235 0.5826 0.1356 0.042 Uiso 1 1 calc R . .
C9 C 0.6651(3) 0.6457(2) 0.13607(11) 0.0397(7) Uani 1 1 d . . .
H9 H 0.71 0.7263 0.1438 0.048 Uiso 1 1 calc R . .
C10 C 0.5337(3) 0.6150(2) 0.12967(11) 0.0364(7) Uani 1 1 d . . .
H10 H 0.4888 0.6747 0.1334 0.044 Uiso 1 1 calc R . .
C11 C 0.4648(3) 0.4972(2) 0.11774(10) 0.0285(6) Uani 1 1 d . . .
C12 C 0.7452(3) 0.3481(2) 0.11712(11) 0.0339(6) Uani 1 1 d . . .
H12 H 0.6843 0.2694 0.1153 0.041 Uiso 1 1 calc R . .
C13 C 0.8027(4) 0.3495(4) 0.06590(14) 0.0580(10) Uani 1 1 d . . .
H13A H 0.8511 0.2888 0.065 0.087 Uiso 1 1 calc R . .
H13B H 0.8603 0.4269 0.0657 0.087 Uiso 1 1 calc R . .
H13C H 0.7335 0.3337 0.0342 0.087 Uiso 1 1 calc R . .
C14 C 0.8500(3) 0.3603(3) 0.16667(13) 0.0457(8) Uani 1 1 d . . .
H14A H 0.8963 0.2986 0.1627 0.069 Uiso 1 1 calc R . .
H14B H 0.8112 0.3523 0.1989 0.069 Uiso 1 1 calc R . .
H14C H 0.9101 0.4378 0.1702 0.069 Uiso 1 1 calc R . .
C15 C 0.3195(3) 0.4665(2) 0.11028(12) 0.0360(7) Uani 1 1 d . . .
H15 H 0.2886 0.3793 0.101 0.043 Uiso 1 1 calc R . .
C16 C 0.2589(4) 0.5242(3) 0.06329(15) 0.0552(9) Uani 1 1 d . . .
H16A H 0.1652 0.5022 0.0596 0.083 Uiso 1 1 calc R . .
H16B H 0.2828 0.4971 0.0298 0.083 Uiso 1 1 calc R . .
H16C H 0.2899 0.61 0.0705 0.083 Uiso 1 1 calc R . .
C17 C 0.2733(3) 0.4986(3) 0.16199(15) 0.0495(8) Uani 1 1 d . . .
H17A H 0.1792 0.4773 0.1554 0.074 Uiso 1 1 calc R . .
H17B H 0.3048 0.5835 0.1729 0.074 Uiso 1 1 calc R . .
H17C H 0.3063 0.4555 0.1908 0.074 Uiso 1 1 calc R . .
C18 C 0.4415(2) -0.0401(2) 0.16857(9) 0.0205(5) Uani 1 1 d . . .
C19 C 0.5686(3) -0.0475(2) 0.18713(10) 0.0250(5) Uani 1 1 d . . .
C20 C 0.5877(3) -0.1263(2) 0.22470(11) 0.0326(6) Uani 1 1 d . . .
H20 H 0.6725 -0.1322 0.2381 0.039 Uiso 1 1 calc R . .
C21 C 0.4864(3) -0.1956(2) 0.24281(11) 0.0364(7) Uani 1 1 d . . .
H21 H 0.5018 -0.2484 0.2685 0.044 Uiso 1 1 calc R . .
C22 C 0.3628(3) -0.1885(2) 0.22359(11) 0.0320(6) Uani 1 1 d . . .
H22 H 0.2936 -0.2371 0.2361 0.038 Uiso 1 1 calc R . .
C23 C 0.3373(3) -0.1111(2) 0.18610(10) 0.0250(5) Uani 1 1 d . . .
C24 C 0.6805(3) 0.0307(2) 0.16736(11) 0.0305(6) Uani 1 1 d . . .
H24 H 0.6712 0.1135 0.1712 0.037 Uiso 1 1 calc R . .
C25 C 0.6816(3) -0.0034(3) 0.10794(12) 0.0376(7) Uani 1 1 d . . .
H25A H 0.7544 0.0494 0.0971 0.056 Uiso 1 1 calc R . .
H25B H 0.6014 0.0032 0.0857 0.056 Uiso 1 1 calc R . .
H25C H 0.6896 -0.0848 0.103 0.056 Uiso 1 1 calc R . .
C26 C 0.8119(3) 0.0287(4) 0.19969(14) 0.0512(9) Uani 1 1 d . . .
H26A H 0.8796 0.0806 0.1853 0.077 Uiso 1 1 calc R . .
H26B H 0.8231 -0.0518 0.1967 0.077 Uiso 1 1 calc R . .
H26C H 0.817 0.0561 0.2377 0.077 Uiso 1 1 calc R . .
C27 C 0.1998(3) -0.1025(2) 0.16749(11) 0.0299(6) Uani 1 1 d . . .
H27 H 0.1994 -0.05 0.138 0.036 Uiso 1 1 calc R . .
C28 C 0.1101(3) -0.2236(3) 0.14482(14) 0.0444(8) Uani 1 1 d . . .
H28A H 0.0227 -0.2147 0.1331 0.067 Uiso 1 1 calc R . .
H28B H 0.1103 -0.277 0.1729 0.067 Uiso 1 1 calc R . .
H28C H 0.1401 -0.2561 0.114 0.067 Uiso 1 1 calc R . .
C29 C 0.1513(3) -0.0463(3) 0.21419(13) 0.0401(7) Uani 1 1 d . . .
H29A H 0.0628 -0.041 0.2017 0.06 Uiso 1 1 calc R . .
H29B H 0.2063 0.0328 0.2264 0.06 Uiso 1 1 calc R . .
H29C H 0.1538 -0.095 0.2441 0.06 Uiso 1 1 calc R . .
C30 C 0.5766(2) 0.2667(2) 0.26640(9) 0.0196(5) Uani 1 1 d . . .
C31 C 0.4660(2) 0.1655(2) 0.32962(10) 0.0232(5) Uani 1 1 d . . .
C32 C 0.4839(2) 0.2529(2) 0.37259(10) 0.0257(5) Uani 1 1 d . . .
H32 H 0.5052 0.3336 0.3667 0.031 Uiso 1 1 calc R . .
C33 C 0.4707(3) 0.2227(3) 0.42385(11) 0.0314(6) Uani 1 1 d . . .
H33 H 0.4849 0.283 0.4528 0.038 Uiso 1 1 calc R . .
C34 C 0.4371(3) 0.1059(3) 0.43323(11) 0.0343(6) Uani 1 1 d . . .
H34 H 0.4293 0.0859 0.4685 0.041 Uiso 1 1 calc R . .
C35 C 0.4151(3) 0.0191(3) 0.39085(12) 0.0365(7) Uani 1 1 d . . .
H35 H 0.3903 -0.0612 0.3969 0.044 Uiso 1 1 calc R . .
C36 C 0.4288(3) 0.0478(2) 0.33923(11) 0.0315(6) Uani 1 1 d . . .
H36 H 0.4127 -0.013 0.3103 0.038 Uiso 1 1 calc R . .
C37 C 0.7057(2) 0.4655(2) 0.31259(9) 0.0187(5) Uani 1 1 d . . .
C38 C 0.6882(2) 0.33835(19) 0.30642(9) 0.0170(4) Uani 1 1 d . . .
C39 C 0.7663(2) 0.2801(2) 0.33722(9) 0.0178(5) Uani 1 1 d . . .
C40 C 0.6211(3) 0.5182(2) 0.27246(10) 0.0295(6) Uani 1 1 d . . .
H40A H 0.6412 0.6037 0.2818 0.044 Uiso 1 1 calc R . .
H40B H 0.5307 0.4843 0.2736 0.044 Uiso 1 1 calc R . .
H40C H 0.6368 0.5007 0.2361 0.044 Uiso 1 1 calc R . .
C41 C 0.7463(3) 0.1487(2) 0.32927(10) 0.0256(5) Uani 1 1 d . . .
H41A H 0.8284 0.1293 0.3273 0.038 Uiso 1 1 calc R . .
H41B H 0.6851 0.1169 0.2956 0.038 Uiso 1 1 calc R . .
H41C H 0.7122 0.1143 0.3597 0.038 Uiso 1 1 calc R . .
C42 C 0.8095(2) 0.6541(2) 0.36147(9) 0.0239(5) Uani 1 1 d . . .
C43 C 0.9236(3) 0.7247(2) 0.35001(10) 0.0301(6) Uani 1 1 d . . .
C44 C 0.9460(3) 0.8469(2) 0.36144(12) 0.0398(7) Uani 1 1 d . . .
H44 H 1.0217 0.8964 0.3538 0.048 Uiso 1 1 calc R . .
C45 C 0.8610(3) 0.8970(2) 0.38335(12) 0.0427(8) Uani 1 1 d . . .
H45 H 0.8775 0.9802 0.3902 0.051 Uiso 1 1 calc R . .
C46 C 0.7518(3) 0.8264(2) 0.39535(12) 0.0385(7) Uani 1 1 d . . .
H46 H 0.694 0.862 0.4107 0.046 Uiso 1 1 calc R . .
C47 C 0.7237(3) 0.7035(2) 0.38547(10) 0.0287(6) Uani 1 1 d . . .
C48 C 1.0143(3) 0.6677(3) 0.32472(11) 0.0368(7) Uani 1 1 d . . .
H48 H 1.01 0.5898 0.339 0.044 Uiso 1 1 calc R . .
C49 C 0.9693(4) 0.6433(4) 0.26360(13) 0.0597(11) Uani 1 1 d . . .
H49A H 1.0287 0.6061 0.2478 0.09 Uiso 1 1 calc R . .
H49B H 0.9674 0.7177 0.2484 0.09 Uiso 1 1 calc R . .
H49C H 0.883 0.5907 0.2554 0.09 Uiso 1 1 calc R . .
C50 C 1.1551(3) 0.7373(3) 0.33828(13) 0.0444(8) Uani 1 1 d . . .
H50A H 1.2075 0.6945 0.3207 0.067 Uiso 1 1 calc R . .
H50B H 1.185 0.7468 0.3775 0.067 Uiso 1 1 calc R . .
H50C H 1.1628 0.815 0.3254 0.067 Uiso 1 1 calc R . .
C51 C 0.6072(3) 0.6253(3) 0.40170(12) 0.0367(7) Uani 1 1 d . . .
H51 H 0.5687 0.5605 0.3717 0.044 Uiso 1 1 calc R . .
C52 C 0.5027(4) 0.6878(4) 0.41016(17) 0.0615(10) Uani 1 1 d . . .
H52A H 0.4311 0.6321 0.4205 0.092 Uiso 1 1 calc R . .
H52B H 0.4721 0.7181 0.3766 0.092 Uiso 1 1 calc R . .
H52C H 0.5377 0.7534 0.4389 0.092 Uiso 1 1 calc R . .
C53 C 0.6488(4) 0.5678(3) 0.45237(14) 0.0497(8) Uani 1 1 d . . .
H53A H 0.573 0.5174 0.4624 0.074 Uiso 1 1 calc R . .
H53B H 0.6917 0.6292 0.4822 0.074 Uiso 1 1 calc R . .
H53C H 0.7081 0.52 0.4448 0.074 Uiso 1 1 calc R . .
C54 C 0.9561(2) 0.2819(2) 0.40483(10) 0.0229(5) Uani 1 1 d . . .
C55 C 1.0602(3) 0.2656(2) 0.38129(10) 0.0290(6) Uani 1 1 d . . .
C56 C 1.1429(3) 0.2057(3) 0.40865(12) 0.0392(7) Uani 1 1 d . . .
H56 H 1.2125 0.1916 0.3932 0.047 Uiso 1 1 calc R . .
C57 C 1.1262(3) 0.1665(3) 0.45763(13) 0.0423(7) Uani 1 1 d . . .
H57 H 1.1844 0.1262 0.4756 0.051 Uiso 1 1 calc R . .
C58 C 1.0257(3) 0.1852(3) 0.48064(12) 0.0384(7) Uani 1 1 d . . .
H58 H 1.0164 0.1593 0.5149 0.046 Uiso 1 1 calc R . .
C59 C 0.9370(3) 0.2416(2) 0.45453(10) 0.0274(5) Uani 1 1 d . . .
C60 C 1.0849(3) 0.3134(3) 0.32890(12) 0.0412(7) Uani 1 1 d . . .
H60 H 1.0064 0.3369 0.3115 0.049 Uiso 1 1 calc R . .
C61 C 1.1133(4) 0.2222(4) 0.28931(14) 0.0595(10) Uani 1 1 d . . .
H61A H 1.1285 0.2572 0.2562 0.089 Uiso 1 1 calc R . .
H61B H 1.0397 0.1536 0.2807 0.089 Uiso 1 1 calc R . .
H61C H 1.1897 0.1977 0.3058 0.089 Uiso 1 1 calc R . .
C62 C 1.1966(4) 0.4224(3) 0.34054(16) 0.0602(10) Uani 1 1 d . . .
H62A H 1.212 0.4532 0.3065 0.09 Uiso 1 1 calc R . .
H62B H 1.2739 0.4016 0.3587 0.09 Uiso 1 1 calc R . .
H62C H 1.1758 0.4827 0.3639 0.09 Uiso 1 1 calc R . .
C63 C 0.8251(3) 0.2598(3) 0.47955(11) 0.0327(6) Uani 1 1 d . . .
H63 H 0.7591 0.2751 0.4501 0.039 Uiso 1 1 calc R . .
C64 C 0.7617(3) 0.1512(3) 0.50421(13) 0.0453(8) Uani 1 1 d . . .
H64A H 0.6898 0.167 0.5197 0.068 Uiso 1 1 calc R . .
H64B H 0.8248 0.1327 0.5326 0.068 Uiso 1 1 calc R . .
H64C H 0.7299 0.0841 0.4761 0.068 Uiso 1 1 calc R . .
C65 C 0.8665(3) 0.3677(3) 0.52145(13) 0.0461(8) Uani 1 1 d . . .
H65A H 0.7926 0.3782 0.537 0.069 Uiso 1 1 calc R . .
H65B H 0.8997 0.4376 0.5042 0.069 Uiso 1 1 calc R . .
H65C H 0.9338 0.3566 0.5501 0.069 Uiso 1 1 calc R . .
C1S C -0.0057(7) -0.0263(5) -0.0111(3) 0.1037(14) Uiso 0.5 1 d PG A -1
C2S C -0.0105(8) -0.0083(6) 0.0434(3) 0.1037(14) Uiso 0.5 1 d PG A -1
H2S H -0.0382 -0.0736 0.0624 0.124 Uiso 0.5 1 calc PR A -1
C3S C 0.0253(8) 0.1052(7) 0.0701(2) 0.1037(14) Uiso 0.5 1 d PG A -1
H3S H 0.022 0.1174 0.1073 0.124 Uiso 0.5 1 calc PR A -1
C4S C 0.0658(7) 0.2007(5) 0.0423(3) 0.1037(14) Uiso 0.5 1 d PG A -1
H4S H 0.0903 0.2783 0.0605 0.124 Uiso 0.5 1 calc PR A -1
C5S C 0.0707(7) 0.1828(5) -0.0122(3) 0.1037(14) Uiso 0.5 1 d PG A -1
H5S H 0.0984 0.2481 -0.0312 0.124 Uiso 0.5 1 calc PR A -1
C6S C 0.0349(7) 0.0693(5) -0.0389(2) 0.1037(14) Uiso 0.5 1 d PG A -1
H6S H 0.0382 0.057 -0.0761 0.124 Uiso 0.5 1 calc PR A -1
C7S C -0.0509(10) -0.1571(5) -0.0499(4) 0.1037(14) Uiso 0.5 1 d PG A -1
H7S1 H -0.0377 -0.1452 -0.0867 0.155 Uiso 0.25 1 calc PR A -1
H7S2 H -0.1419 -0.1924 -0.0505 0.155 Uiso 0.25 1 calc PR A -1
H7S3 H 0.0007 -0.2098 -0.035 0.155 Uiso 0.25 1 calc PR A -1
H7S4 H -0.0815 -0.2197 -0.0281 0.155 Uiso 0.25 1 calc PR A -1
H7S5 H 0.0227 -0.1725 -0.0643 0.155 Uiso 0.25 1 calc PR A -1
H7S6 H -0.12 -0.1551 -0.0798 0.155 Uiso 0.25 1 calc PR A -1

loop_
_atom_site_aniso_label
_atom_site_aniso_U_11
_atom_site_aniso_U_22
_atom_site_aniso_U_33
_atom_site_aniso_U_23
_atom_site_aniso_U_13
_atom_site_aniso_U_12
Sn 0.02213(9) 0.01709(9) 0.01658(8) -0.00014(5) 0.00228(6) 0.00653(6)
O 0.0254(9) 0.0242(9) 0.0154(8) 0.0002(6) 0.0008(7) 0.0056(7)
N1 0.0294(11) 0.0170(10) 0.0177(9) 0.0000(7) 0.0002(8) 0.0054(8)
N2 0.0238(10) 0.0164(9) 0.0196(9) 0.0011(7) 0.0048(8) 0.0055(8)
N3 0.0246(11) 0.0199(10) 0.0194(10) 0.0015(8) -0.0008(8) 0.0036(8)
N4 0.0237(10) 0.0163(9) 0.0190(9) 0.0021(7) 0.0033(8) 0.0024(8)
N5 0.0208(10) 0.0182(10) 0.0197(10) 0.0009(8) 0.0007(8) 0.0059(8)
C1 0.0304(13) 0.0241(12) 0.0179(11) 0.0025(9) 0.0027(10) 0.0096(10)
C2 0.0349(14) 0.0240(12) 0.0152(11) -0.0020(9) -0.0001(10) 0.0055(11)
C3 0.0232(12) 0.0187(11) 0.0216(11) -0.0044(9) 0.0032(9) 0.0029(9)
C4 0.059(2) 0.0287(14) 0.0185(12) 0.0043(10) 0.0062(12) 0.0103(13)
C5 0.0413(16) 0.0208(13) 0.0274(13) -0.0050(10) 0.0050(12) 0.0048(11)
C6 0.0392(15) 0.0175(11) 0.0151(11) 0.0026(9) 0.0047(10) 0.0052(10)
C7 0.0375(15) 0.0240(13) 0.0206(12) 0.0032(10) 0.0043(11) 0.0046(11)
C8 0.0420(17) 0.0275(14) 0.0292(14) 0.0043(11) 0.0054(12) -0.0030(12)
C9 0.060(2) 0.0181(13) 0.0340(15) 0.0019(11) 0.0070(14) -0.0035(13)
C10 0.058(2) 0.0184(13) 0.0322(14) 0.0030(11) 0.0064(13) 0.0102(13)
C11 0.0429(16) 0.0200(12) 0.0225(12) 0.0048(10) 0.0035(11) 0.0090(11)
C12 0.0333(15) 0.0299(14) 0.0363(15) 0.0025(11) 0.0059(12) 0.0043(12)
C13 0.071(3) 0.069(2) 0.0450(19) 0.0029(17) 0.0225(18) 0.033(2)
C14 0.0382(18) 0.051(2) 0.0463(18) 0.0020(15) 0.0039(14) 0.0121(15)
C15 0.0450(17) 0.0215(13) 0.0437(16) 0.0048(11) 0.0041(13) 0.0153(12)
C16 0.058(2) 0.046(2) 0.063(2) 0.0139(17) -0.0034(18) 0.0248(17)
C17 0.053(2) 0.0385(18) 0.064(2) 0.0014(15) 0.0208(17) 0.0193(15)
C18 0.0278(13) 0.0140(11) 0.0206(11) -0.0012(8) 0.0045(10) 0.0078(9)
C19 0.0304(14) 0.0235(12) 0.0221(12) -0.0046(9) 0.0025(10) 0.0122(11)
C20 0.0395(16) 0.0345(15) 0.0277(13) -0.0021(11) 0.0014(12) 0.0219(13)
C21 0.057(2) 0.0301(15) 0.0298(14) 0.0091(11) 0.0082(13) 0.0250(14)
C22 0.0481(17) 0.0226(13) 0.0311(14) 0.0066(10) 0.0173(13) 0.0119(12)
C23 0.0328(14) 0.0192(12) 0.0243(12) -0.0005(9) 0.0076(10) 0.0082(10)
C24 0.0255(13) 0.0289(14) 0.0353(14) -0.0060(11) 0.0033(11) 0.0074(11)
C25 0.0360(16) 0.0426(17) 0.0357(15) 0.0022(13) 0.0132(13) 0.0088(13)
C26 0.0305(16) 0.076(3) 0.0437(18) -0.0084(17) 0.0031(14) 0.0140(16)
C27 0.0276(14) 0.0258(13) 0.0377(15) 0.0083(11) 0.0098(11) 0.0055(11)
C28 0.0379(17) 0.0371(17) 0.0510(19) 0.0037(14) 0.0065(14) -0.0037(14)
C29 0.0362(16) 0.0389(17) 0.0522(18) 0.0096(14) 0.0201(14) 0.0133(13)
C30 0.0231(12) 0.0188(11) 0.0170(11) -0.0010(9) -0.0004(9) 0.0094(9)
C31 0.0189(12) 0.0246(12) 0.0249(12) 0.0046(10) 0.0026(10) 0.0035(10)
C32 0.0241(13) 0.0241(12) 0.0299(13) 0.0033(10) 0.0085(10) 0.0055(10)
C33 0.0279(14) 0.0389(15) 0.0277(13) 0.0013(11) 0.0105(11) 0.0059(12)
C34 0.0289(14) 0.0464(17) 0.0279(14) 0.0134(12) 0.0084(11) 0.0048(12)
C35 0.0347(16) 0.0322(15) 0.0420(16) 0.0164(12) 0.0091(13) 0.0020(12)
C36 0.0341(15) 0.0252(13) 0.0309(14) 0.0029(11) 0.0040(11) 0.0004(11)
C37 0.0214(12) 0.0185(11) 0.0171(11) 0.0040(9) 0.0038(9) 0.0057(9)
C38 0.0188(11) 0.0180(11) 0.0142(10) 0.0019(8) 0.0033(9) 0.0042(9)
C39 0.0190(11) 0.0197(11) 0.0158(10) 0.0010(8) 0.0058(9) 0.0053(9)
C40 0.0388(15) 0.0199(12) 0.0268(13) 0.0015(10) -0.0060(11) 0.0102(11)
C41 0.0277(13) 0.0187(12) 0.0284(13) -0.0017(10) -0.0017(10) 0.0082(10)
C42 0.0311(14) 0.0164(11) 0.0207(12) 0.0015(9) -0.0030(10) 0.0044(10)
C43 0.0390(16) 0.0224(13) 0.0225(12) 0.0056(10) -0.0023(11) -0.0004(11)
C44 0.0532(19) 0.0220(14) 0.0348(15) 0.0080(11) -0.0028(14) -0.0036(13)
C45 0.060(2) 0.0170(13) 0.0415(17) 0.0035(11) -0.0140(15) 0.0062(13)
C46 0.0494(18) 0.0262(14) 0.0358(15) -0.0040(11) -0.0106(13) 0.0167(13)
C47 0.0343(15) 0.0240(13) 0.0249(13) -0.0019(10) -0.0056(11) 0.0104(11)
C48 0.0406(17) 0.0309(15) 0.0333(15) 0.0040(12) 0.0126(13) -0.0067(13)
C49 0.054(2) 0.070(2) 0.0389(18) -0.0107(16) 0.0167(16) -0.0197(19)
C50 0.0431(18) 0.0457(18) 0.0381(16) 0.0091(14) 0.0112(14) -0.0058(15)
C51 0.0337(16) 0.0335(15) 0.0405(16) -0.0102(12) 0.0069(13) 0.0075(12)
C52 0.049(2) 0.063(2) 0.076(3) -0.015(2) 0.0162(19) 0.0239(18)
C53 0.059(2) 0.0409(18) 0.0508(19) 0.0061(15) 0.0237(17) 0.0054(16)
C54 0.0202(12) 0.0217(12) 0.0242(12) -0.0007(9) -0.0038(10) 0.0066(10)
C55 0.0237(13) 0.0368(15) 0.0263(13) -0.0016(11) -0.0012(10) 0.0125(11)
C56 0.0304(15) 0.0497(18) 0.0401(16) -0.0014(13) -0.0002(12) 0.0215(14)
C57 0.0337(16) 0.0474(18) 0.0464(18) 0.0095(14) -0.0073(13) 0.0206(14)
C58 0.0350(16) 0.0447(17) 0.0336(15) 0.0137(13) -0.0049(12) 0.0117(13)
C59 0.0253(13) 0.0290(13) 0.0255(13) 0.0044(10) -0.0022(10) 0.0059(11)
C60 0.0331(16) 0.067(2) 0.0308(15) 0.0073(14) 0.0090(12) 0.0237(15)
C61 0.045(2) 0.094(3) 0.0383(18) -0.0144(18) 0.0102(15) 0.019(2)
C62 0.071(3) 0.056(2) 0.063(2) 0.0156(18) 0.031(2) 0.019(2)
C63 0.0298(14) 0.0447(17) 0.0253(13) 0.0139(12) 0.0053(11) 0.0094(12)
C64 0.0414(18) 0.0510(19) 0.0391(17) 0.0146(14) 0.0068(14) 0.0003(15)
C65 0.053(2) 0.0454(19) 0.0448(18) 0.0095(14) 0.0195(16) 0.0126(16)

loop_
_atom_type_symbol
_atom_type_description
_atom_type_scat_dispersion_real
_atom_type_scat_dispersion_imag
_atom_type_scat_source
C C 0.0033 0.0016 'International Tables Vol C Tables 4.2.6.8 and 6.1.1.4'
H H 0 0 'International Tables Vol C Tables 4.2.6.8 and 6.1.1.4'
N N 0.0061 0.0033 'International Tables Vol C Tables 4.2.6.8 and 6.1.1.4'
O O 0.0106 0.006 'International Tables Vol C Tables 4.2.6.8 and 6.1.1.4'
Sn Sn -0.6537 1.4246 'International Tables Vol C Tables 4.2.6.8 and 6.1.1.4'

loop_
_geom_angle_atom_site_label_1
_geom_angle_atom_site_label_2
_geom_angle_atom_site_label_3
_geom_angle
O Sn N2 97.66(7)
O Sn N1 82.73(7)
N2 Sn N1 81.85(7)
C30 O Sn 107.25(14)
C1 N1 C6 121.1(2)
C1 N1 Sn 119.94(16)
C6 N1 Sn 117.19(14)
C3 N2 C18 121.75(19)
C3 N2 Sn 117.83(16)
C18 N2 Sn 116.95(14)
C30 N3 C31 122.4(2)
C37 N4 C42 122.1(2)
C39 N5 C54 123.3(2)
C39 N5 H5N 111(2)
C54 N5 H5N 126(2)
N1 C1 C2 122.5(2)
N1 C1 C4 120.7(2)
C2 C1 C4 116.7(2)
C3 C2 C1 128.2(2)
C3 C2 H2 115.9
C1 C2 H2 115.9
N2 C3 C2 124.5(2)
N2 C3 C5 119.7(2)
C2 C3 C5 115.8(2)
C1 C4 H4A 109.5
C1 C4 H4B 109.5
H4A C4 H4B 109.5
C1 C4 H4C 109.5
H4A C4 H4C 109.5
H4B C4 H4C 109.5
C3 C5 H5A 109.5
C3 C5 H5B 109.5
H5A C5 H5B 109.5
C3 C5 H5C 109.5
H5A C5 H5C 109.5
H5B C5 H5C 109.5
C11 C6 C7 121.6(2)
C11 C6 N1 119.3(2)
C7 C6 N1 119.0(2)
C8 C7 C6 117.8(3)
C8 C7 C12 120.0(3)
C6 C7 C12 122.1(2)
C9 C8 C7 121.0(3)
C9 C8 H8 119.5
C7 C8 H8 119.5
C10 C9 C8 120.4(3)
C10 C9 H9 119.8
C8 C9 H9 119.8
C9 C10 C11 121.1(3)
C9 C10 H10 119.5
C11 C10 H10 119.5
C10 C11 C6 118.1(3)
C10 C11 C15 119.6(3)
C6 C11 C15 122.2(2)
C7 C12 C14 112.4(2)
C7 C12 C13 111.6(3)
C14 C12 C13 110.2(3)
C7 C12 H12 107.4
C14 C12 H12 107.4
C13 C12 H12 107.4
C12 C13 H13A 109.5
C12 C13 H13B 109.5
H13A C13 H13B 109.5
C12 C13 H13C 109.5
H13A C13 H13C 109.5
H13B C13 H13C 109.5
C12 C14 H14A 109.5
C12 C14 H14B 109.5
H14A C14 H14B 109.5
C12 C14 H14C 109.5
H14A C14 H14C 109.5
H14B C14 H14C 109.5
C11 C15 C17 112.1(3)
C11 C15 C16 111.7(3)
C17 C15 C16 110.4(3)
C11 C15 H15 107.5
C17 C15 H15 107.5
C16 C15 H15 107.5
C15 C16 H16A 109.5
C15 C16 H16B 109.5
H16A C16 H16B 109.5
C15 C16 H16C 109.5
H16A C16 H16C 109.5
H16B C16 H16C 109.5
C15 C17 H17A 109.5
C15 C17 H17B 109.5
H17A C17 H17B 109.5
C15 C17 H17C 109.5
H17A C17 H17C 109.5
H17B C17 H17C 109.5
C23 C18 C19 121.5(2)
C23 C18 N2 119.9(2)
C19 C18 N2 118.4(2)
C20 C19 C18 117.6(2)
C20 C19 C24 121.9(2)
C18 C19 C24 120.5(2)
C21 C20 C19 121.5(3)
C21 C20 H20 119.2
C19 C20 H20 119.2
C22 C21 C20 120.0(3)
C22 C21 H21 120
C20 C21 H21 120
C21 C22 C23 121.3(3)
C21 C22 H22 119.3
C23 C22 H22 119.3
C22 C23 C18 118.1(2)
C22 C23 C27 119.6(2)
C18 C23 C27 122.3(2)
C19 C24 C25 112.5(2)
C19 C24 C26 113.2(3)
C25 C24 C26 107.2(2)
C19 C24 H24 107.9
C25 C24 H24 107.9
C26 C24 H24 107.9
C24 C25 H25A 109.5
C24 C25 H25B 109.5
H25A C25 H25B 109.5
C24 C25 H25C 109.5
H25A C25 H25C 109.5
H25B C25 H25C 109.5
C24 C26 H26A 109.5
C24 C26 H26B 109.5
H26A C26 H26B 109.5
C24 C26 H26C 109.5
H26A C26 H26C 109.5
H26B C26 H26C 109.5
C23 C27 C29 110.2(2)
C23 C27 C28 111.7(2)
C29 C27 C28 110.7(2)
C23 C27 H27 108.1
C29 C27 H27 108.1
C28 C27 H27 108.1
C27 C28 H28A 109.5
C27 C28 H28B 109.5
H28A C28 H28B 109.5
C27 C28 H28C 109.5
H28A C28 H28C 109.5
H28B C28 H28C 109.5
C27 C29 H29A 109.5
C27 C29 H29B 109.5
H29A C29 H29B 109.5
C27 C29 H29C 109.5
H29A C29 H29C 109.5
H29B C29 H29C 109.5
N3 C30 O 116.4(2)
N3 C30 C38 126.8(2)
O C30 C38 116.8(2)
C36 C31 C32 118.2(2)
C36 C31 N3 117.8(2)
C32 C31 N3 124.0(2)
C33 C32 C31 120.4(2)
C33 C32 H32 119.8
C31 C32 H32 119.8
C34 C33 C32 120.8(3)
C34 C33 H33 119.6
C32 C33 H33 119.6
C35 C34 C33 119.2(2)
C35 C34 H34 120.4
C33 C34 H34 120.4
C34 C35 C36 120.7(3)
C34 C35 H35 119.7
C36 C35 H35 119.7
C35 C36 C31 120.5(3)
C35 C36 H36 119.7
C31 C36 H36 119.7
N4 C37 C38 119.5(2)
N4 C37 C40 122.6(2)
C38 C37 C40 117.9(2)
C39 C38 C37 123.7(2)
C39 C38 C30 118.3(2)
C37 C38 C30 117.9(2)
N5 C39 C38 122.0(2)
N5 C39 C41 115.7(2)
C38 C39 C41 122.2(2)
C37 C40 H40A 109.5
C37 C40 H40B 109.5
H40A C40 H40B 109.5
C37 C40 H40C 109.5
H40A C40 H40C 109.5
H40B C40 H40C 109.5
C39 C41 H41A 109.5
C39 C41 H41B 109.5
H41A C41 H41B 109.5
C39 C41 H41C 109.5
H41A C41 H41C 109.5
H41B C41 H41C 109.5
C47 C42 C43 121.6(2)
C47 C42 N4 120.9(2)
C43 C42 N4 117.2(2)
C44 C43 C42 117.6(3)
C44 C43 C48 122.4(3)
C42 C43 C48 119.9(2)
C45 C44 C43 121.5(3)
C45 C44 H44 119.3
C43 C44 H44 119.3
C44 C45 C46 119.9(3)
C44 C45 H45 120
C46 C45 H45 120
C45 C46 C47 121.7(3)
C45 C46 H46 119.1
C47 C46 H46 119.1
C46 C47 C42 117.5(3)
C46 C47 C51 121.7(3)
C42 C47 C51 120.7(2)
C43 C48 C49 110.3(3)
C43 C48 C50 114.4(2)
C49 C48 C50 110.2(2)
C43 C48 H48 107.2
C49 C48 H48 107.2
C50 C48 H48 107.2
C48 C49 H49A 109.5
C48 C49 H49B 109.5
H49A C49 H49B 109.5
C48 C49 H49C 109.5
H49A C49 H49C 109.5
H49B C49 H49C 109.5
C48 C50 H50A 109.5
C48 C50 H50B 109.5
H50A C50 H50B 109.5
C48 C50 H50C 109.5
H50A C50 H50C 109.5
H50B C50 H50C 109.5
C47 C51 C52 114.2(3)
C47 C51 C53 110.2(2)
C52 C51 C53 110.4(3)
C47 C51 H51 107.2
C52 C51 H51 107.2
C53 C51 H51 107.2
C51 C52 H52A 109.5
C51 C52 H52B 109.5
H52A C52 H52B 109.5
C51 C52 H52C 109.5
H52A C52 H52C 109.5
H52B C52 H52C 109.5
C51 C53 H53A 109.5
C51 C53 H53B 109.5
H53A C53 H53B 109.5
C51 C53 H53C 109.5
H53A C53 H53C 109.5
H53B C53 H53C 109.5
C59 C54 C55 121.7(2)
C59 C54 N5 119.2(2)
C55 C54 N5 119.1(2)
C56 C55 C54 117.5(3)
C56 C55 C60 120.4(3)
C54 C55 C60 122.1(2)
C57 C56 C55 121.5(3)
C57 C56 H56 119.2
C55 C56 H56 119.2
C58 C57 C56 120.3(3)
C58 C57 H57 119.8
C56 C57 H57 119.8
C57 C58 C59 121.1(3)
C57 C58 H58 119.5
C59 C58 H58 119.5
C58 C59 C54 117.9(3)
C58 C59 C63 120.9(2)
C54 C59 C63 121.3(2)
C55 C60 C62 109.8(3)
C55 C60 C61 112.5(3)
C62 C60 C61 109.6(3)
C55 C60 H60 108.3
C62 C60 H60 108.3
C61 C60 H60 108.3
C60 C61 H61A 109.5
C60 C61 H61B 109.5
H61A C61 H61B 109.5
C60 C61 H61C 109.5
H61A C61 H61C 109.5
H61B C61 H61C 109.5
C60 C62 H62A 109.5
C60 C62 H62B 109.5
H62A C62 H62B 109.5
C60 C62 H62C 109.5
H62A C62 H62C 109.5
H62B C62 H62C 109.5
C59 C63 C65 110.8(2)
C59 C63 C64 112.5(3)
C65 C63 C64 110.6(2)
C59 C63 H63 107.6
C65 C63 H63 107.6
C64 C63 H63 107.6
C63 C64 H64A 109.5
C63 C64 H64B 109.5
H64A C64 H64B 109.5
C63 C64 H64C 109.5
H64A C64 H64C 109.5
H64B C64 H64C 109.5
C63 C65 H65A 109.5
C63 C65 H65B 109.5
H65A C65 H65B 109.5
C63 C65 H65C 109.5
H65A C65 H65C 109.5
H65B C65 H65C 109.5
C2S C1S C6S 120
C2S C1S C7S 126
C6S C1S C7S 114
C3S C2S C1S 120
C3S C2S H2S 120
C1S C2S H2S 120
C2S C3S C4S 120
C2S C3S H3S 120
C4S C3S H3S 120
C5S C4S C3S 120
C5S C4S H4S 120
C3S C4S H4S 120
C4S C5S C6S 120
C4S C5S H5S 120
C6S C5S H5S 120
C5S C6S C1S 120
C5S C6S H6S 120
C1S C6S H6S 120
C1S C7S H7S1 109.5
C1S C7S H7S2 109.5
H7S1 C7S H7S2 109.5
C1S C7S H7S3 109.5
H7S1 C7S H7S3 109.5
H7S2 C7S H7S3 109.5
C1S C7S H7S4 109.5
H7S1 C7S H7S4 141.1
H7S2 C7S H7S4 56.3
H7S3 C7S H7S4 56.3
C1S C7S H7S5 109.5
H7S1 C7S H7S5 56.3
H7S2 C7S H7S5 141.1
H7S3 C7S H7S5 56.3
H7S4 C7S H7S5 109.5
C1S C7S H7S6 109.5
H7S1 C7S H7S6 56.3
H7S2 C7S H7S6 56.3
H7S3 C7S H7S6 141.1
H7S4 C7S H7S6 109.5
H7S5 C7S H7S6 109.5

loop_
_geom_bond_atom_site_label_1
_geom_bond_atom_site_label_2
_geom_bond_distance
Sn O 2.1063(16)
Sn N2 2.2070(19)
Sn N1 2.239(2)
O C30 1.316(3)
N1 C1 1.320(3)
N1 C6 1.439(3)
N2 C3 1.334(3)
N2 C18 1.440(3)
N3 C30 1.300(3)
N3 C31 1.415(3)
N4 C37 1.301(3)
N4 C42 1.431(3)
N5 C39 1.348(3)
N5 C54 1.435(3)
N5 H5N 0.81(3)
C1 C2 1.411(3)
C1 C4 1.508(3)
C2 C3 1.395(3)
C2 H2 0.95
C3 C5 1.517(3)
C4 H4A 0.98
C4 H4B 0.98
C4 H4C 0.98
C5 H5A 0.98
C5 H5B 0.98
C5 H5C 0.98
C6 C11 1.403(4)
C6 C7 1.407(4)
C7 C8 1.399(4)
C7 C12 1.518(4)
C8 C9 1.385(4)
C8 H8 0.95
C9 C10 1.371(5)
C9 H9 0.95
C10 C11 1.400(4)
C10 H10 0.95
C11 C15 1.517(4)
C12 C14 1.522(4)
C12 C13 1.528(4)
C12 H12 1
C13 H13A 0.98
C13 H13B 0.98
C13 H13C 0.98
C14 H14A 0.98
C14 H14B 0.98
C14 H14C 0.98
C15 C17 1.530(4)
C15 C16 1.536(4)
C15 H15 1
C16 H16A 0.98
C16 H16B 0.98
C16 H16C 0.98
C17 H17A 0.98
C17 H17B 0.98
C17 H17C 0.98
C18 C23 1.401(3)
C18 C19 1.411(4)
C19 C20 1.394(4)
C19 C24 1.526(4)
C20 C21 1.377(4)
C20 H20 0.95
C21 C22 1.376(4)
C21 H21 0.95
C22 C23 1.396(4)
C22 H22 0.95
C23 C27 1.521(4)
C24 C25 1.530(4)
C24 C26 1.532(4)
C24 H24 1
C25 H25A 0.98
C25 H25B 0.98
C25 H25C 0.98
C26 H26A 0.98
C26 H26B 0.98
C26 H26C 0.98
C27 C29 1.539(4)
C27 C28 1.539(4)
C27 H27 1
C28 H28A 0.98
C28 H28B 0.98
C28 H28C 0.98
C29 H29A 0.98
C29 H29B 0.98
C29 H29C 0.98
C30 C38 1.488(3)
C31 C36 1.397(4)
C31 C32 1.399(3)
C32 C33 1.388(4)
C32 H32 0.95
C33 C34 1.383(4)
C33 H33 0.95
C34 C35 1.377(4)
C34 H34 0.95
C35 C36 1.393(4)
C35 H35 0.95
C36 H36 0.95
C37 C38 1.455(3)
C37 C40 1.515(3)
C38 C39 1.384(3)
C39 C41 1.502(3)
C40 H40A 0.98
C40 H40B 0.98
C40 H40C 0.98
C41 H41A 0.98
C41 H41B 0.98
C41 H41C 0.98
C42 C47 1.401(4)
C42 C43 1.412(4)
C43 C44 1.400(4)
C43 C48 1.512(4)
C44 C45 1.372(5)
C44 H44 0.95
C45 C46 1.377(5)
C45 H45 0.95
C46 C47 1.400(4)
C46 H46 0.95
C47 C51 1.520(4)
C48 C49 1.527(4)
C48 C50 1.532(4)
C48 H48 1
C49 H49A 0.98
C49 H49B 0.98
C49 H49C 0.98
C50 H50A 0.98
C50 H50B 0.98
C50 H50C 0.98
C51 C52 1.523(4)
C51 C53 1.539(5)
C51 H51 1
C52 H52A 0.98
C52 H52B 0.98
C52 H52C 0.98
C53 H53A 0.98
C53 H53B 0.98
C53 H53C 0.98
C54 C59 1.403(4)
C54 C55 1.409(4)
C55 C56 1.391(4)
C55 C60 1.514(4)
C56 C57 1.376(4)
C56 H56 0.95
C57 C58 1.374(4)
C57 H57 0.95
C58 C59 1.396(4)
C58 H58 0.95
C59 C63 1.513(4)
C60 C62 1.524(5)
C60 C61 1.532(5)
C60 H60 1
C61 H61A 0.98
C61 H61B 0.98
C61 H61C 0.98
C62 H62A 0.98
C62 H62B 0.98
C62 H62C 0.98
C63 C65 1.524(4)
C63 C64 1.530(4)
C63 H63 1
C64 H64A 0.98
C64 H64B 0.98
C64 H64C 0.98
C65 H65A 0.98
C65 H65B 0.98
C65 H65C 0.98
C1S C2S 1.39
C1S C6S 1.39
C1S C7S 1.6882
C2S C3S 1.39
C2S H2S 0.95
C3S C4S 1.39
C3S H3S 0.95
C4S C5S 1.39
C4S H4S 0.95
C5S C6S 1.39
C5S H5S 0.95
C6S H6S 0.95
C7S H7S1 0.98
C7S H7S2 0.98
C7S H7S3 0.98
C7S H7S4 0.98
C7S H7S5 0.98
C7S H7S6 0.98
